data_7233332
loop_
_publ_author_name
'Prathap, Annamalai'
'Ravi, Arthi'
'Pathan, Javed R.'
'Sureshan, Kana M.'

_publ_section_title
;
 Halobenzyl alcohols as structurally simple organogelators
;
_journal_issue 35
_journal_name_full CrystEngComm
_journal_page_first 5310
_journal_paper_doi 10.1039/C9CE01008D
_journal_volume 21
_journal_year 2019
_chemical_formula_sum 'C7 H6 Cl2 O'
_chemical_formula_weight 177.02
_space_group_crystal_system triclinic
_space_group_IT_number 2
_space_group_name_Hall '-P 1'
_space_group_name_H-M_alt 'P -1'
_symmetry_space_group_name_Hall '-P 1'
_symmetry_space_group_name_H-M 'P -1'
_atom_sites_solution_hydrogens geom
_audit_creation_method SHELXL-2014/7
_audit_update_record
;
2019-05-15 deposited with the CCDC.    2019-08-02 downloaded from the CCDC.
;
_cell_angle_alpha 92.270(6)
_cell_angle_beta 94.494(7)
_cell_angle_gamma 94.926(7)
_cell_formula_units_Z 6
_cell_length_a 7.0731(17)
_cell_length_b 7.5134(19)
_cell_length_c 21.137(5)
_cell_measurement_reflns_used 3031
_cell_measurement_temperature 296(2)
_cell_measurement_theta_max 22.83
_cell_measurement_theta_min 2.72
_cell_volume 1114.5(5)
_computing_cell_refinement 'APEX3/SAINT (Bruker, 2016)'
_computing_data_collection 'APEX3 (Bruker, 2016)'
_computing_data_reduction 'SAINT/XPREP (Bruker, 2016)'
_computing_molecular_graphics 'ORTEP3 (Farrugia, 1997) and Mercury (Bruno et al., 2002)'
_computing_publication_material 'SHELXL-2014 (Sheldrick, 2014)'
_computing_structure_refinement 'SHELXL-2014/7 (Sheldrick, 2014)'
_computing_structure_solution 'SHELXT 2014/5 (Sheldrick, 2014)'
_diffrn_ambient_temperature 296(2)
_diffrn_detector_area_resol_mean 0
_diffrn_measured_fraction_theta_full 1.000
_diffrn_measured_fraction_theta_max 1.000
_diffrn_measurement_device_type 'Bruker KAPPA APEX-II CCD'
_diffrn_measurement_method '\f and \w scans'
_diffrn_radiation_type MoK\a
_diffrn_radiation_wavelength 0.71073
_diffrn_reflns_av_R_equivalents 0.0623
_diffrn_reflns_av_unetI/netI 0.0512
_diffrn_reflns_Laue_measured_fraction_full 1.000
_diffrn_reflns_Laue_measured_fraction_max 1.000
_diffrn_reflns_limit_h_max 8
_diffrn_reflns_limit_h_min -8
_diffrn_reflns_limit_k_max 8
_diffrn_reflns_limit_k_min -8
_diffrn_reflns_limit_l_max 25
_diffrn_reflns_limit_l_min -25
_diffrn_reflns_number 20488
_diffrn_reflns_point_group_measured_fraction_full 1.000
_diffrn_reflns_point_group_measured_fraction_max 1.000
_diffrn_reflns_theta_full 25.000
_diffrn_reflns_theta_max 25.000
_diffrn_reflns_theta_min 0.967
_diffrn_source 'sealed tube'
_exptl_absorpt_coefficient_mu 0.793
_exptl_absorpt_correction_T_max 0.939
_exptl_absorpt_correction_T_min 0.833
_exptl_absorpt_correction_type multi-scan
_exptl_absorpt_process_details 'SADABS (Bruker, 2016)'
_exptl_crystal_colour colourless
_exptl_crystal_density_diffrn 1.583
_exptl_crystal_density_meas 1.582
_exptl_crystal_density_method none
_exptl_crystal_description needle
_exptl_crystal_F_000 540
_exptl_crystal_size_max 0.240
_exptl_crystal_size_mid 0.150
_exptl_crystal_size_min 0.080
_refine_diff_density_max 0.252
_refine_diff_density_min -0.290
_refine_diff_density_rms 0.058
_refine_ls_extinction_method none
_refine_ls_goodness_of_fit_ref 1.038
_refine_ls_hydrogen_treatment constr
_refine_ls_matrix_type full
_refine_ls_number_parameters 274
_refine_ls_number_reflns 3925
_refine_ls_number_restraints 0
_refine_ls_restrained_S_all 1.038
_refine_ls_R_factor_all 0.0942
_refine_ls_R_factor_gt 0.0513
_refine_ls_shift/su_max 0.001
_refine_ls_shift/su_mean 0.000
_refine_ls_structure_factor_coef Fsqd
_refine_ls_weighting_details 'w=1/[\s^2^(Fo^2^)+(0.0346P)^2^+1.1337P] where P=(Fo^2^+2Fc^2^)/3'
_refine_ls_weighting_scheme calc
_refine_ls_wR_factor_gt 0.1019
_refine_ls_wR_factor_ref 0.1206
_reflns_Friedel_coverage 0.000
_reflns_number_gt 2480
_reflns_number_total 3925
_reflns_threshold_expression 'I > 2\s(I)'
_cod_data_source_file c9ce01008d2.cif
_cod_data_source_block dichlorobenzylalcohol_CCDC1
_cod_depositor_comments 'Adding full bibliography for 7233329--7233334.cif.'
_cod_database_code 7233332
_shelx_shelxl_version_number 2014/7
_shelx_space_group_comment
;
The symmetry employed for this shelxl refinement is uniquely defined
by the following loop, which should always be used as a source of
symmetry information in preference to the above space-group names.
They are only intended as comments.
;
_shelx_estimated_absorpt_t_min 0.833
_shelx_estimated_absorpt_t_max 0.939

loop_
_space_group_symop_operation_xyz
'x, y, z'
'-x, -y, -z'

loop_
_atom_site_label
_atom_site_type_symbol
_atom_site_fract_x
_atom_site_fract_y
_atom_site_fract_z
_atom_site_U_iso_or_equiv
_atom_site_adp_type
_atom_site_occupancy
_atom_site_site_symmetry_order
_atom_site_calc_flag
_atom_site_refinement_flags_posn
_atom_site_refinement_flags_adp
C1A C 0.9243(5) 0.6650(5) 0.20831(16) 0.0353(9) Uani 1 1 d . .
C1B C 0.4314(5) 0.5764(5) 0.20422(17) 0.0373(9) Uani 1 1 d . .
C1C C 0.2323(5) 0.1614(5) 0.45057(16) 0.0363(9) Uani 1 1 d . .
C2A C 0.9341(5) 0.8362(5) 0.18518(16) 0.0345(9) Uani 1 1 d . .
C2B C 0.4080(5) 0.6045(5) 0.13967(17) 0.0381(9) Uani 1 1 d . .
C2C C 0.2530(5) 0.1397(5) 0.51508(16) 0.0383(9) Uani 1 1 d . .
C3A C 0.9201(6) 0.8599(5) 0.12057(17) 0.0424(10) Uani 1 1 d . .
C3B C 0.4071(5) 0.7766(5) 0.11821(17) 0.0425(10) Uani 1 1 d . .
C3C C 0.2637(5) -0.0292(5) 0.53922(17) 0.0398(9) Uani 1 1 d . .
C4A C 0.8962(6) 0.7153(5) 0.07769(18) 0.0487(11) Uani 1 1 d . .
H4A H 0.8860 0.7321 0.0342 0.058 Uiso 1 1 calc R U
C4B C 0.4269(6) 0.9204(5) 0.1611(2) 0.0512(11) Uani 1 1 d . .
H4B H 0.4262 1.0358 0.1467 0.061 Uiso 1 1 calc R U
C4C C 0.2553(6) -0.1773(5) 0.49807(19) 0.0477(10) Uani 1 1 d . .
H4C H 0.2635 -0.2902 0.5140 0.057 Uiso 1 1 calc R U
C5A C 0.8879(6) 0.5469(5) 0.10005(18) 0.0492(11) Uani 1 1 d . .
H5A H 0.8728 0.4481 0.0716 0.059 Uiso 1 1 calc R U
C5B C 0.4478(6) 0.8941(5) 0.22476(19) 0.0510(11) Uani 1 1 d . .
H5B H 0.4592 0.9917 0.2537 0.061 Uiso 1 1 calc R U
C5C C 0.2347(6) -0.1584(5) 0.43375(18) 0.0490(11) Uani 1 1 d . .
H5C H 0.2297 -0.2583 0.4060 0.059 Uiso 1 1 calc R U
C6A C 0.9016(5) 0.5223(5) 0.16439(18) 0.0439(10) Uani 1 1 d . .
H6A H 0.8955 0.4066 0.1786 0.053 Uiso 1 1 calc R U
C6B C 0.4519(5) 0.7236(5) 0.24632(18) 0.0453(10) Uani 1 1 d . .
H6B H 0.4687 0.7074 0.2897 0.054 Uiso 1 1 calc R U
C6C C 0.2213(5) 0.0108(5) 0.40992(17) 0.0444(10) Uani 1 1 d . .
H6C H 0.2048 0.0229 0.3663 0.053 Uiso 1 1 calc R U
C7A C 0.9385(6) 0.6414(5) 0.27874(17) 0.0450(10) Uani 1 1 d . .
H7A H 1.0697 0.6690 0.2956 0.054 Uiso 1 1 calc R U
H7A' H 0.8620 0.7250 0.2988 0.054 Uiso 1 1 calc R U
C7B C 0.4382(6) 0.3879(5) 0.22614(18) 0.0535(11) Uani 1 1 d . .
H7B' H 0.3138 0.3235 0.2165 0.064 Uiso 1 1 calc R U
H7B H 0.5284 0.3281 0.2025 0.064 Uiso 1 1 calc R U
C7C C 0.2180(6) 0.3452(5) 0.42547(19) 0.0523(11) Uani 1 1 d . .
H7C H 0.1149 0.3993 0.4444 0.063 Uiso 1 1 calc R U
H7C' H 0.3351 0.4187 0.4386 0.063 Uiso 1 1 calc R U
O1A O 0.8757(4) 0.4644(4) 0.29389(14) 0.0551(8) Uani 1 1 d . .
H1A H 0.9609 0.4218 0.3153 0.083 Uiso 1 1 calc R U
O1B O 0.4911(4) 0.3800(4) 0.29197(13) 0.0615(8) Uani 1 1 d . .
H1B H 0.6068 0.4007 0.2985 0.092 Uiso 1 1 calc R U
O1C O 0.1860(4) 0.3450(4) 0.35892(13) 0.0616(9) Uani 1 1 d . .
H1C H 0.2882 0.3601 0.3432 0.092 Uiso 1 1 calc R U
Cl2A Cl 0.96598(17) 1.02010(13) 0.23821(5) 0.0539(3) Uani 1 1 d . .
Cl2B Cl 0.38085(17) 0.42363(15) 0.08571(5) 0.0594(3) Uani 1 1 d . .
Cl2C Cl 0.26895(17) 0.32471(14) 0.56740(5) 0.0593(3) Uani 1 1 d . .
Cl3A Cl 0.9355(2) 1.07273(15) 0.09207(6) 0.0809(4) Uani 1 1 d . .
Cl3B Cl 0.38301(19) 0.81361(17) 0.03826(5) 0.0711(4) Uani 1 1 d . .
Cl3C Cl 0.28525(17) -0.05954(16) 0.61992(5) 0.0632(4) Uani 1 1 d . .

loop_
_atom_site_aniso_label
_atom_site_aniso_U_11
_atom_site_aniso_U_22
_atom_site_aniso_U_33
_atom_site_aniso_U_23
_atom_site_aniso_U_13
_atom_site_aniso_U_12
C1A 0.037(2) 0.033(2) 0.035(2) 0.0037(17) 0.0020(17) 0.0023(17)
C1B 0.037(2) 0.036(2) 0.038(2) 0.0019(17) 0.0021(17) 0.0023(17)
C1C 0.037(2) 0.039(2) 0.034(2) 0.0080(17) 0.0043(16) 0.0048(17)
C2A 0.040(2) 0.028(2) 0.035(2) -0.0034(16) 0.0015(17) 0.0023(16)
C2B 0.041(2) 0.035(2) 0.036(2) -0.0022(17) 0.0015(17) -0.0014(18)
C2C 0.044(3) 0.038(2) 0.032(2) -0.0007(17) 0.0051(17) 0.0005(18)
C3A 0.055(3) 0.031(2) 0.041(2) 0.0073(18) 0.0023(19) 0.0042(18)
C3B 0.043(3) 0.046(2) 0.038(2) 0.0062(19) -0.0013(18) 0.0041(19)
C3C 0.039(2) 0.045(2) 0.035(2) 0.0109(18) 0.0027(17) 0.0008(18)
C4A 0.066(3) 0.049(3) 0.030(2) -0.0004(19) -0.0010(19) 0.007(2)
C4B 0.061(3) 0.031(2) 0.060(3) 0.003(2) -0.003(2) 0.002(2)
C4C 0.055(3) 0.033(2) 0.056(3) 0.006(2) 0.002(2) 0.0039(19)
C5A 0.063(3) 0.040(3) 0.043(2) -0.0127(19) 0.002(2) 0.005(2)
C5B 0.060(3) 0.040(3) 0.052(3) -0.012(2) -0.002(2) 0.007(2)
C5C 0.065(3) 0.036(2) 0.044(2) -0.0060(19) -0.002(2) 0.006(2)
C6A 0.053(3) 0.028(2) 0.050(2) -0.0013(18) 0.003(2) 0.0027(18)
C6B 0.048(3) 0.054(3) 0.033(2) -0.0030(19) 0.0004(18) 0.003(2)
C6C 0.051(3) 0.055(3) 0.027(2) 0.0013(19) -0.0009(18) 0.007(2)
C7A 0.059(3) 0.035(2) 0.041(2) 0.0082(18) 0.0022(19) -0.0008(19)
C7B 0.066(3) 0.044(3) 0.049(3) 0.009(2) -0.001(2) -0.004(2)
C7C 0.066(3) 0.041(2) 0.053(3) 0.017(2) 0.009(2) 0.010(2)
O1A 0.058(2) 0.0479(18) 0.0590(19) 0.0242(14) -0.0018(15) 0.0001(15)
O1B 0.063(2) 0.071(2) 0.0505(18) 0.0259(16) 0.0016(15) 0.0003(18)
O1C 0.064(2) 0.076(2) 0.0489(17) 0.0329(16) 0.0068(15) 0.0146(18)
Cl2A 0.0820(8) 0.0329(6) 0.0449(6) -0.0071(4) 0.0052(5) -0.0015(5)
Cl2B 0.0797(9) 0.0486(7) 0.0465(6) -0.0149(5) -0.0013(5) 0.0001(6)
Cl2C 0.0879(9) 0.0438(6) 0.0445(6) -0.0086(5) 0.0070(6) 0.0002(6)
Cl3A 0.1498(13) 0.0410(7) 0.0531(7) 0.0165(5) 0.0062(7) 0.0099(7)
Cl3B 0.0957(10) 0.0761(9) 0.0423(6) 0.0211(6) 0.0029(6) 0.0071(7)
Cl3C 0.0783(9) 0.0732(8) 0.0386(6) 0.0207(5) 0.0017(5) 0.0030(6)

loop_
_atom_type_symbol
_atom_type_description
_atom_type_scat_dispersion_real
_atom_type_scat_dispersion_imag
_atom_type_scat_source
C C 0.0033 0.0016 'International Tables Vol C Tables 4.2.6.8 and 6.1.1.4'
H H 0.0000 0.0000 'International Tables Vol C Tables 4.2.6.8 and 6.1.1.4'
O O 0.0106 0.0060 'International Tables Vol C Tables 4.2.6.8 and 6.1.1.4'
Cl Cl 0.1484 0.1585 'International Tables Vol C Tables 4.2.6.8 and 6.1.1.4'

loop_
_geom_angle_atom_site_label_1
_geom_angle_atom_site_label_2
_geom_angle_atom_site_label_3
_geom_angle
C6A C1A C2A 117.5(3)
C6A C1A C7A 122.7(3)
C2A C1A C7A 119.9(3)
C6B C1B C2B 118.4(3)
C6B C1B C7B 122.2(3)
C2B C1B C7B 119.4(3)
C2C C1C C6C 118.5(3)
C2C C1C C7C 120.1(3)
C6C C1C C7C 121.3(3)
C3A C2A C1A 120.5(3)
C3A C2A Cl2A 120.1(3)
C1A C2A Cl2A 119.4(3)
C3B C2B C1B 120.5(3)
C3B C2B Cl2B 119.8(3)
C1B C2B Cl2B 119.6(3)
C1C C2C C3C 121.0(3)
C1C C2C Cl2C 119.9(3)
C3C C2C Cl2C 119.1(3)
C4A C3A C2A 120.9(3)
C4A C3A Cl3A 118.7(3)
C2A C3A Cl3A 120.4(3)
C4B C3B C2B 119.9(3)
C4B C3B Cl3B 119.1(3)
C2B C3B Cl3B 121.0(3)
C4C C3C C2C 119.7(3)
C4C C3C Cl3C 118.6(3)
C2C C3C Cl3C 121.7(3)
C5A C4A C3A 118.9(4)
C5A C4A H4A 120.5
C3A C4A H4A 120.5
C5B C4B C3B 120.1(4)
C5B C4B H4B 120.0
C3B C4B H4B 120.0
C5C C4C C3C 120.2(4)
C5C C4C H4C 119.9
C3C C4C H4C 119.9
C4A C5A C6A 120.5(4)
C4A C5A H5A 119.8
C6A C5A H5A 119.8
C4B C5B C6B 120.3(4)
C4B C5B H5B 119.8
C6B C5B H5B 119.8
C4C C5C C6C 119.9(4)
C4C C5C H5C 120.1
C6C C5C H5C 120.1
C5A C6A C1A 121.7(4)
C5A C6A H6A 119.1
C1A C6A H6A 119.1
C5B C6B C1B 120.8(4)
C5B C6B H6B 119.6
C1B C6B H6B 119.6
C1C C6C C5C 120.7(3)
C1C C6C H6C 119.6
C5C C6C H6C 119.6
O1A C7A C1A 112.0(3)
O1A C7A H7A 109.2
C1A C7A H7A 109.2
O1A C7A H7A' 109.2
C1A C7A H7A' 109.2
H7A C7A H7A' 107.9
O1B C7B C1B 113.5(3)
O1B C7B H7B' 108.9
C1B C7B H7B' 108.9
O1B C7B H7B 108.9
C1B C7B H7B 108.9
H7B' C7B H7B 107.7
O1C C7C C1C 113.6(3)
O1C C7C H7C 108.8
C1C C7C H7C 108.8
O1C C7C H7C' 108.8
C1C C7C H7C' 108.8
H7C C7C H7C' 107.7
C7A O1A H1A 109.5
C7B O1B H1B 109.5
C7C O1C H1C 109.5

loop_
_geom_bond_atom_site_label_1
_geom_bond_atom_site_label_2
_geom_bond_distance
C1A C6A 1.380(5)
C1A C2A 1.392(5)
C1A C7A 1.503(5)
C1B C6B 1.382(5)
C1B C2B 1.388(5)
C1B C7B 1.511(5)
C1C C2C 1.378(5)
C1C C6C 1.386(5)
C1C C7C 1.507(5)
C2A C3A 1.381(5)
C2A Cl2A 1.732(3)
C2B C3B 1.387(5)
C2B Cl2B 1.727(4)
C2C C3C 1.392(5)
C2C Cl2C 1.732(4)
C3A C4A 1.377(5)
C3A Cl3A 1.728(4)
C3B C4B 1.373(5)
C3B Cl3B 1.721(4)
C3C C4C 1.379(5)
C3C Cl3C 1.726(4)
C4A C5A 1.367(5)
C4A H4A 0.9300
C4B C5B 1.367(5)
C4B H4B 0.9300
C4C C5C 1.370(5)
C4C H4C 0.9300
C5A C6A 1.377(5)
C5A H5A 0.9300
C5B C6B 1.379(5)
C5B H5B 0.9300
C5C C6C 1.394(5)
C5C H5C 0.9300
C6A H6A 0.9300
C6B H6B 0.9300
C6C H6C 0.9300
C7A O1A 1.423(4)
C7A H7A 0.9700
C7A H7A' 0.9700
C7B O1B 1.417(4)
C7B H7B' 0.9700
C7B H7B 0.9700
C7C O1C 1.407(4)
C7C H7C 0.9700
C7C H7C' 0.9700
O1A H1A 0.8200
O1B H1B 0.8200
O1C H1C 0.8200

loop_
_geom_hbond_atom_site_label_D
_geom_hbond_atom_site_label_H
_geom_hbond_atom_site_label_A
_geom_hbond_distance_DH
_geom_hbond_distance_HA
_geom_hbond_distance_DA
_geom_hbond_angle_DHA
_geom_hbond_site_symmetry_A
O1A H1A O1C 0.82 1.92 2.734(4) 171.4 1_655
O1B H1B O1A 0.82 1.93 2.737(4) 166.8 .
O1C H1C O1B 0.82 1.86 2.672(4) 168.2 .
O1A H1A O1C 0.82 1.92 2.734(4) 171.4 1_655
O1B H1B O1A 0.82 1.93 2.737(4) 166.8 .
O1C H1C O1B 0.82 1.86 2.672(4) 168.2 .

loop_
_geom_torsion_atom_site_label_1
_geom_torsion_atom_site_label_2
_geom_torsion_atom_site_label_3
_geom_torsion_atom_site_label_4
_geom_torsion
C6A C1A C2A C3A 0.4(5)
C7A C1A C2A C3A -179.6(4)
C6A C1A C2A Cl2A -179.1(3)
C7A C1A C2A Cl2A 0.9(5)
C6B C1B C2B C3B 0.6(6)
C7B C1B C2B C3B -178.0(4)
C6B C1B C2B Cl2B -179.7(3)
C7B C1B C2B Cl2B 1.7(5)
C6C C1C C2C C3C 0.3(6)
C7C C1C C2C C3C 179.1(4)
C6C C1C C2C Cl2C 179.6(3)
C7C C1C C2C Cl2C -1.7(5)
C1A C2A C3A C4A 0.0(6)
Cl2A C2A C3A C4A 179.5(3)
C1A C2A C3A Cl3A -179.1(3)
Cl2A C2A C3A Cl3A 0.4(5)
C1B C2B C3B C4B -0.9(6)
Cl2B C2B C3B C4B 179.4(3)
C1B C2B C3B Cl3B 178.7(3)
Cl2B C2B C3B Cl3B -1.0(5)
C1C C2C C3C C4C 0.6(6)
Cl2C C2C C3C C4C -178.6(3)
C1C C2C C3C Cl3C -178.8(3)
Cl2C C2C C3C Cl3C 2.0(5)
C2A C3A C4A C5A -0.5(6)
Cl3A C3A C4A C5A 178.7(3)
C2B C3B C4B C5B 0.1(6)
Cl3B C3B C4B C5B -179.5(3)
C2C C3C C4C C5C -0.6(6)
Cl3C C3C C4C C5C 178.8(3)
C3A C4A C5A C6A 0.5(6)
C3B C4B C5B C6B 1.0(6)
C3C C4C C5C C6C -0.3(6)
C4A C5A C6A C1A -0.1(6)
C2A C1A C6A C5A -0.4(6)
C7A C1A C6A C5A 179.6(4)
C4B C5B C6B C1B -1.3(6)
C2B C1B C6B C5B 0.5(6)
C7B C1B C6B C5B 179.1(4)
C2C C1C C6C C5C -1.3(6)
C7C C1C C6C C5C 180.0(4)
C4C C5C C6C C1C 1.3(6)
C6A C1A C7A O1A -15.8(5)
C2A C1A C7A O1A 164.2(3)
C6B C1B C7B O1B -7.5(5)
C2B C1B C7B O1B 171.0(3)
C2C C1C C7C O1C -176.4(3)
C6C C1C C7C O1C 2.3(5)
